data_7224025
loop_
_publ_author_name
'Gumbau-Brisa, R.'
'Hayward, J. J.'
'Wallis, J. D.'
'Rawson, J. M.'
'Pilkington, M.'

_publ_section_title
;
 Structural insights into the coordination chemistry and reactivity of a
 3,3&#x2032;-bis-imine-2,2&#x2032;-bipyridine ligand
;
_journal_issue 11
_journal_name_full CrystEngComm
_journal_page_first 1892
_journal_paper_doi 10.1039/C5CE02349A
_journal_volume 18
_journal_year 2016
_chemical_formula_sum 'C24 H18 N4 O2'
_chemical_formula_weight 394.42
_chemical_name_systematic
; 
E,E-N3,N3'-Bis(2-hydroxybenzylidene)-(2,2'-bipyridine)-3,3'-diamine
;
_space_group_IT_number 2
_symmetry_cell_setting triclinic
_symmetry_space_group_name_Hall '-P 1'
_symmetry_space_group_name_H-M 'P -1'
_atom_sites_solution_hydrogens geom
_atom_sites_solution_primary direct
_atom_sites_solution_secondary difmap
_audit_creation_method SHELXL-97
_audit_update_record
;
2015-07-17 deposited with the CCDC.
2016-01-26 downloaded from the CCDC.
;
_cell_angle_alpha 69.313(4)
_cell_angle_beta 76.743(4)
_cell_angle_gamma 71.691(4)
_cell_formula_units_Z 2
_cell_length_a 8.2616(5)
_cell_length_b 11.0442(7)
_cell_length_c 11.8712(7)
_cell_measurement_reflns_used 4792
_cell_measurement_temperature 150(2)
_cell_measurement_theta_max 28.12
_cell_measurement_theta_min 2.30
_cell_volume 953.45(11)
_computing_cell_refinement 'Bruker SMART'
_computing_data_collection 'Bruker SMART'
_computing_data_reduction 'Bruker SAINT'
_computing_structure_refinement 'SHELXL-97 (Sheldrick, 1997)'
_computing_structure_solution 'SHELXS-97 (Sheldrick, 1990)'
_diffrn_ambient_temperature 150(2)
_diffrn_measured_fraction_theta_full 0.962
_diffrn_measured_fraction_theta_max 0.962
_diffrn_measurement_device_type 'CCD area detector'
_diffrn_measurement_method 'phi and omega scans'
_diffrn_radiation_monochromator graphite
_diffrn_radiation_source 'fine-focus sealed tube'
_diffrn_radiation_type MoK\a
_diffrn_radiation_wavelength 0.71073
_diffrn_reflns_av_R_equivalents 0.0429
_diffrn_reflns_av_sigmaI/netI 0.0441
_diffrn_reflns_limit_h_max 11
_diffrn_reflns_limit_h_min -10
_diffrn_reflns_limit_k_max 14
_diffrn_reflns_limit_k_min -14
_diffrn_reflns_limit_l_max 15
_diffrn_reflns_limit_l_min -15
_diffrn_reflns_number 17671
_diffrn_reflns_theta_full 28.38
_diffrn_reflns_theta_max 28.38
_diffrn_reflns_theta_min 1.85
_exptl_absorpt_coefficient_mu 0.090
_exptl_absorpt_correction_T_max 0.746
_exptl_absorpt_correction_T_min 0.619
_exptl_absorpt_correction_type multi-scan
_exptl_absorpt_process_details Bruker-SADABS
_exptl_crystal_colour colourless
_exptl_crystal_density_diffrn 1.374
_exptl_crystal_density_method 'not measured'
_exptl_crystal_description hexagonal
_exptl_crystal_F_000 412
_exptl_crystal_size_max 0.20
_exptl_crystal_size_mid 0.12
_exptl_crystal_size_min 0.07
_refine_diff_density_max 0.485
_refine_diff_density_min -0.259
_refine_diff_density_rms 0.065
_refine_ls_extinction_method none
_refine_ls_goodness_of_fit_ref 1.376
_refine_ls_hydrogen_treatment constr
_refine_ls_matrix_type full
_refine_ls_number_parameters 271
_refine_ls_number_reflns 4582
_refine_ls_number_restraints 0
_refine_ls_restrained_S_all 1.376
_refine_ls_R_factor_all 0.0836
_refine_ls_R_factor_gt 0.0518
_refine_ls_shift/su_max 0.000
_refine_ls_shift/su_mean 0.000
_refine_ls_structure_factor_coef Fsqd
_refine_ls_weighting_details 'calc w=1/[\s^2^(Fo^2^)+(0.0692P)^2^+0.0000P] where P=(Fo^2^+2Fc^2^)/3'
_refine_ls_weighting_scheme calc
_refine_ls_wR_factor_gt 0.1435
_refine_ls_wR_factor_ref 0.1585
_reflns_number_gt 3192
_reflns_number_total 4582
_reflns_threshold_expression >2sigma(I)
_cod_data_source_file c5ce02349a2.cif
_cod_data_source_block rogerligand01
_cod_depositor_comments 'Adding full bibliography for 7224025--7224030.cif.'
_cod_original_cell_volume 953.45(10)
_cod_original_sg_symbol_H-M P-1
_cod_database_code 7224025

loop_
_symmetry_equiv_pos_as_xyz
'x, y, z'
'-x, -y, -z'

loop_
_atom_site_label
_atom_site_type_symbol
_atom_site_fract_x
_atom_site_fract_y
_atom_site_fract_z
_atom_site_U_iso_or_equiv
_atom_site_adp_type
_atom_site_occupancy
_atom_site_symmetry_multiplicity
_atom_site_calc_flag
_atom_site_refinement_flags
N1 N 0.51820(18) 0.37049(14) 0.30960(13) 0.0192(3) Uani 1 1 d .
N2 N 0.69095(18) 0.10484(14) 0.21307(13) 0.0194(3) Uani 1 1 d .
N3 N 0.35050(17) 0.07563(14) 0.39186(13) 0.0169(3) Uani 1 1 d .
N4 N 0.34909(18) 0.39963(14) 0.09236(13) 0.0174(3) Uani 1 1 d .
O1 O 0.36696(17) -0.07500(13) 0.25658(12) 0.0254(3) Uani 1 1 d .
H1A H 0.3891 -0.0170 0.2740 0.038 Uiso 1 1 calc R
O2 O 0.11008(17) 0.53277(13) 0.22079(12) 0.0277(3) Uani 1 1 d .
H2A H 0.1996 0.4778 0.2074 0.042 Uiso 1 1 calc R
C1 C 0.4597(2) 0.40969(18) 0.40898(17) 0.0207(4) Uani 1 1 d .
H1 H 0.4820 0.4870 0.4094 0.025 Uiso 1 1 calc R
C2 C 0.3673(2) 0.34108(18) 0.51199(17) 0.0202(4) Uani 1 1 d .
H2 H 0.3316 0.3710 0.5800 0.024 Uiso 1 1 calc R
C3 C 0.3293(2) 0.22819(18) 0.51194(16) 0.0195(4) Uani 1 1 d .
H3 H 0.2666 0.1813 0.5795 0.023 Uiso 1 1 calc R
C4 C 0.3866(2) 0.18510(17) 0.40847(16) 0.0161(4) Uani 1 1 d .
C5 C 0.4836(2) 0.25872(16) 0.31070(15) 0.0160(4) Uani 1 1 d .
C6 C 0.5583(2) 0.21496(16) 0.19959(16) 0.0157(4) Uani 1 1 d .
C7 C 0.4938(2) 0.28904(17) 0.08943(16) 0.0162(4) Uani 1 1 d .
C8 C 0.5710(2) 0.24536(18) -0.01183(17) 0.0208(4) Uani 1 1 d .
H8 H 0.5300 0.2906 -0.0863 0.025 Uiso 1 1 calc R
C9 C 0.7091(2) 0.13389(18) 0.00047(17) 0.0217(4) Uani 1 1 d .
H9 H 0.7642 0.1039 -0.0660 0.026 Uiso 1 1 calc R
C10 C 0.7643(2) 0.06729(18) 0.11357(17) 0.0213(4) Uani 1 1 d .
H10 H 0.8575 -0.0076 0.1207 0.026 Uiso 1 1 calc R
C11 C 0.2660(2) 0.00042(17) 0.47842(16) 0.0168(4) Uani 1 1 d .
H11 H 0.2330 0.0168 0.5531 0.020 Uiso 1 1 calc R
C12 C 0.2210(2) -0.10867(17) 0.46265(16) 0.0167(4) Uani 1 1 d .
C13 C 0.2697(2) -0.14123(17) 0.35243(16) 0.0186(4) Uani 1 1 d .
C14 C 0.2167(2) -0.24467(18) 0.34171(17) 0.0226(4) Uani 1 1 d .
H14 H 0.2456 -0.2651 0.2689 0.027 Uiso 1 1 calc R
C15 C 0.1216(2) -0.31672(18) 0.43897(17) 0.0226(4) Uani 1 1 d .
H15 H 0.0870 -0.3852 0.4305 0.027 Uiso 1 1 calc R
C16 C 0.0766(2) -0.28887(17) 0.54902(17) 0.0215(4) Uani 1 1 d .
H16 H 0.0146 -0.3391 0.6145 0.026 Uiso 1 1 calc R
C17 C 0.1258(2) -0.18487(17) 0.55942(16) 0.0197(4) Uani 1 1 d .
H17 H 0.0948 -0.1650 0.6326 0.024 Uiso 1 1 calc R
C18 C 0.2884(2) 0.48363(17) -0.00465(16) 0.0174(4) Uani 1 1 d .
H18 H 0.3445 0.4760 -0.0802 0.021 Uiso 1 1 calc R
C19 C 0.1337(2) 0.58989(17) 0.00241(17) 0.0183(4) Uani 1 1 d .
C20 C 0.0480(2) 0.60924(18) 0.11473(17) 0.0208(4) Uani 1 1 d .
C21 C -0.1046(2) 0.70979(19) 0.11694(19) 0.0261(4) Uani 1 1 d .
H21 H -0.1625 0.7226 0.1905 0.031 Uiso 1 1 calc R
C22 C -0.1698(2) 0.79057(19) 0.0096(2) 0.0270(5) Uani 1 1 d .
H22 H -0.2715 0.8573 0.0120 0.032 Uiso 1 1 calc R
C23 C -0.0859(2) 0.77362(18) -0.10130(19) 0.0264(5) Uani 1 1 d .
H23 H -0.1304 0.8288 -0.1728 0.032 Uiso 1 1 calc R
C24 C 0.0644(2) 0.67397(18) -0.10433(17) 0.0215(4) Uani 1 1 d .
H24 H 0.1208 0.6624 -0.1786 0.026 Uiso 1 1 calc R

loop_
_atom_site_aniso_label
_atom_site_aniso_U_11
_atom_site_aniso_U_22
_atom_site_aniso_U_33
_atom_site_aniso_U_23
_atom_site_aniso_U_13
_atom_site_aniso_U_12
N1 0.0202(8) 0.0190(8) 0.0188(8) -0.0040(6) -0.0058(6) -0.0056(6)
N2 0.0190(8) 0.0192(8) 0.0195(8) -0.0049(6) -0.0036(6) -0.0046(6)
N3 0.0143(7) 0.0154(7) 0.0190(8) -0.0033(6) -0.0048(6) -0.0016(6)
N4 0.0164(7) 0.0185(7) 0.0167(8) -0.0037(6) -0.0025(6) -0.0052(6)
O1 0.0317(7) 0.0263(7) 0.0201(7) -0.0071(5) 0.0020(6) -0.0139(6)
O2 0.0287(7) 0.0291(8) 0.0198(7) -0.0067(6) -0.0025(6) -0.0012(6)
C1 0.0224(9) 0.0179(9) 0.0230(10) -0.0061(7) -0.0079(8) -0.0034(7)
C2 0.0196(9) 0.0234(10) 0.0183(9) -0.0097(7) -0.0041(7) -0.0016(7)
C3 0.0159(8) 0.0236(9) 0.0177(9) -0.0047(7) -0.0028(7) -0.0048(7)
C4 0.0123(8) 0.0174(9) 0.0169(9) -0.0027(7) -0.0056(7) -0.0017(6)
C5 0.0141(8) 0.0159(9) 0.0162(9) -0.0021(7) -0.0072(7) -0.0010(6)
C6 0.0151(8) 0.0152(8) 0.0170(9) -0.0026(7) -0.0021(7) -0.0068(6)
C7 0.0154(8) 0.0162(9) 0.0175(9) -0.0032(7) -0.0022(7) -0.0067(7)
C8 0.0212(9) 0.0234(10) 0.0175(9) -0.0033(7) -0.0037(7) -0.0076(7)
C9 0.0226(9) 0.0241(10) 0.0187(10) -0.0087(7) 0.0013(7) -0.0066(7)
C10 0.0183(9) 0.0191(9) 0.0253(10) -0.0068(8) -0.0028(7) -0.0030(7)
C11 0.0138(8) 0.0181(9) 0.0157(9) -0.0037(7) -0.0049(7) 0.0004(7)
C12 0.0129(8) 0.0159(8) 0.0182(9) -0.0024(7) -0.0046(7) -0.0009(6)
C13 0.0158(8) 0.0175(9) 0.0183(9) -0.0016(7) -0.0036(7) -0.0021(7)
C14 0.0251(9) 0.0220(10) 0.0206(10) -0.0073(8) -0.0049(8) -0.0035(7)
C15 0.0189(9) 0.0181(9) 0.0303(11) -0.0045(8) -0.0065(8) -0.0052(7)
C16 0.0155(9) 0.0187(9) 0.0254(10) 0.0004(7) -0.0034(7) -0.0053(7)
C17 0.0154(8) 0.0210(9) 0.0194(9) -0.0042(7) -0.0035(7) -0.0015(7)
C18 0.0190(9) 0.0191(9) 0.0152(9) -0.0034(7) -0.0016(7) -0.0091(7)
C19 0.0174(9) 0.0171(9) 0.0214(9) -0.0031(7) -0.0036(7) -0.0081(7)
C20 0.0226(9) 0.0191(9) 0.0217(10) -0.0032(7) -0.0041(7) -0.0094(7)
C21 0.0230(10) 0.0251(10) 0.0313(11) -0.0121(8) 0.0014(8) -0.0072(8)
C22 0.0176(9) 0.0188(9) 0.0452(13) -0.0092(9) -0.0065(9) -0.0045(7)
C23 0.0229(10) 0.0194(10) 0.0349(12) 0.0005(8) -0.0122(9) -0.0067(8)
C24 0.0221(9) 0.0211(9) 0.0213(10) -0.0027(7) -0.0043(7) -0.0091(7)

loop_
_atom_type_symbol
_atom_type_description
_atom_type_scat_dispersion_real
_atom_type_scat_dispersion_imag
_atom_type_scat_source
C C 0.0033 0.0016 'International Tables Vol C Tables 4.2.6.8 and 6.1.1.4'
H H 0.0000 0.0000 'International Tables Vol C Tables 4.2.6.8 and 6.1.1.4'
N N 0.0061 0.0033 'International Tables Vol C Tables 4.2.6.8 and 6.1.1.4'
O O 0.0106 0.0060 'International Tables Vol C Tables 4.2.6.8 and 6.1.1.4'

loop_
_geom_angle_atom_site_label_1
_geom_angle_atom_site_label_2
_geom_angle_atom_site_label_3
_geom_angle
C1 N1 C5 117.29(15)
C10 N2 C6 116.86(15)
C11 N3 C4 120.65(15)
C18 N4 C7 122.37(15)
C13 O1 H1A 109.5
C20 O2 H2A 109.5
N1 C1 C2 123.49(16)
N1 C1 H1 118.3
C2 C1 H1 118.3
C3 C2 C1 119.07(17)
C3 C2 H2 120.5
C1 C2 H2 120.5
C2 C3 C4 119.01(16)
C2 C3 H3 120.5
C4 C3 H3 120.5
C3 C4 C5 117.57(16)
C3 C4 N3 125.76(15)
C5 C4 N3 116.63(15)
N1 C5 C4 123.52(16)
N1 C5 C6 115.51(15)
C4 C5 C6 120.96(15)
N2 C6 C7 123.68(16)
N2 C6 C5 115.91(15)
C7 C6 C5 120.39(14)
C8 C7 C6 117.93(15)
C8 C7 N4 125.71(15)
C6 C7 N4 116.29(15)
C9 C8 C7 118.88(17)
C9 C8 H8 120.6
C7 C8 H8 120.6
C8 C9 C10 118.95(17)
C8 C9 H9 120.5
C10 C9 H9 120.5
N2 C10 C9 123.69(16)
N2 C10 H10 118.2
C9 C10 H10 118.2
N3 C11 C12 121.95(16)
N3 C11 H11 119.0
C12 C11 H11 119.0
C17 C12 C13 118.58(16)
C17 C12 C11 119.18(16)
C13 C12 C11 122.23(16)
O1 C13 C14 118.84(16)
O1 C13 C12 121.81(15)
C14 C13 C12 119.34(16)
C15 C14 C13 120.27(17)
C15 C14 H14 119.9
C13 C14 H14 119.9
C14 C15 C16 121.28(17)
C14 C15 H15 119.4
C16 C15 H15 119.4
C17 C16 C15 118.70(16)
C17 C16 H16 120.6
C15 C16 H16 120.6
C16 C17 C12 121.77(17)
C16 C17 H17 119.1
C12 C17 H17 119.1
N4 C18 C19 120.80(16)
N4 C18 H18 119.6
C19 C18 H18 119.6
C24 C19 C20 118.94(16)
C24 C19 C18 119.34(16)
C20 C19 C18 121.70(16)
O2 C20 C21 118.87(17)
O2 C20 C19 121.73(16)
C21 C20 C19 119.40(17)
C22 C21 C20 120.06(18)
C22 C21 H21 120.0
C20 C21 H21 120.0
C21 C22 C23 121.10(17)
C21 C22 H22 119.4
C23 C22 H22 119.4
C24 C23 C22 119.26(18)
C24 C23 H23 120.4
C22 C23 H23 120.4
C23 C24 C19 121.23(18)
C23 C24 H24 119.4
C19 C24 H24 119.4

loop_
_geom_bond_atom_site_label_1
_geom_bond_atom_site_label_2
_geom_bond_distance
N1 C1 1.334(2)
N1 C5 1.347(2)
N2 C10 1.340(2)
N2 C6 1.346(2)
N3 C11 1.291(2)
N3 C4 1.418(2)
N4 C18 1.287(2)
N4 C7 1.420(2)
O1 C13 1.355(2)
O1 H1A 0.8200
O2 C20 1.355(2)
O2 H2A 0.8200
C1 C2 1.391(3)
C1 H1 0.9300
C2 C3 1.378(3)
C2 H2 0.9300
C3 C4 1.401(2)
C3 H3 0.9300
C4 C5 1.403(2)
C5 C6 1.498(2)
C6 C7 1.397(2)
C7 C8 1.396(2)
C8 C9 1.380(2)
C8 H8 0.9300
C9 C10 1.387(2)
C9 H9 0.9300
C10 H10 0.9300
C11 C12 1.448(2)
C11 H11 0.9300
C12 C17 1.402(2)
C12 C13 1.415(2)
C13 C14 1.399(2)
C14 C15 1.383(3)
C14 H14 0.9300
C15 C16 1.389(3)
C15 H15 0.9300
C16 C17 1.384(2)
C16 H16 0.9300
C17 H17 0.9300
C18 C19 1.448(2)
C18 H18 0.9300
C19 C24 1.401(2)
C19 C20 1.414(3)
C20 C21 1.396(3)
C21 C22 1.385(3)
C21 H21 0.9300
C22 C23 1.387(3)
C22 H22 0.9300
C23 C24 1.380(2)
C23 H23 0.9300
C24 H24 0.9300
